data_4037054
loop_
_publ_author_name
'Wang, Ji-Ping'
'Nie, Shao-Zhen'
'Zhou, Zhong-Yang'
'Ye, Jing-Jing'
'Wen, Jing-Hong'
'Zhao, Chang-Qiu'

_publ_section_title
;
 Preparation of Optically Pure Tertiary Phosphine Oxides via the Addition
 of P-Stereogenic Secondary Phosphine Oxide to Activated Alkenes.
;
_journal_issue 17
_journal_name_full 'The Journal of organic chemistry'
_journal_page_first 7644
_journal_page_last 7653
_journal_paper_doi 10.1021/acs.joc.6b01371
_journal_volume 81
_journal_year 2016
_chemical_absolute_configuration Sp,Sc
_chemical_formula_moiety C32H39O3P
_chemical_formula_sum 'C32 H39 O3 P'
_chemical_formula_weight 502.60
_chemical_melting_point 189
_space_group_IT_number 19
_space_group_name_Hall 'P 2ac 2ab'
_space_group_name_H-M_alt 'P 21 21 21'
_symmetry_cell_setting orthorhombic
_symmetry_space_group_name_H-M 'P 21 21 21'
_atom_sites_solution_hydrogens geom
_atom_sites_solution_primary direct
_atom_sites_solution_secondary difmap
_audit_creation_method SHELXL-97
_cell_angle_alpha 90.00
_cell_angle_beta 90.00
_cell_angle_gamma 90.00
_cell_formula_units_Z 4
_cell_length_a 5.9316(3)
_cell_length_b 16.4646(10)
_cell_length_c 29.5614(18)
_cell_measurement_reflns_used 2308
_cell_measurement_temperature 293(2)
_cell_measurement_theta_max 63.3470
_cell_measurement_theta_min 7.9100
_cell_volume 2887.0(3)
_computing_structure_refinement 'SHELXL-97 (Sheldrick, 1997)'
_computing_structure_solution 'SHELXS-97 (Sheldrick, 1990)'
_diffrn_ambient_temperature 293(2)
_diffrn_measured_fraction_theta_full 0.983
_diffrn_measured_fraction_theta_max 0.983
_diffrn_measurement_device_type 'Xcalibur, Eos, Gemini'
_diffrn_radiation_monochromator graphite
_diffrn_radiation_source 'fine-focus sealed tube'
_diffrn_radiation_type CuK\a
_diffrn_radiation_wavelength 1.54184
_diffrn_reflns_av_R_equivalents 0.0732
_diffrn_reflns_av_sigmaI/netI 0.0862
_diffrn_reflns_limit_h_max 4
_diffrn_reflns_limit_h_min -7
_diffrn_reflns_limit_k_max 20
_diffrn_reflns_limit_k_min -19
_diffrn_reflns_limit_l_max 34
_diffrn_reflns_limit_l_min -36
_diffrn_reflns_number 17118
_diffrn_reflns_theta_full 72.28
_diffrn_reflns_theta_max 72.28
_diffrn_reflns_theta_min 2.99
_exptl_absorpt_coefficient_mu 1.066
_exptl_absorpt_correction_T_max 0.9291
_exptl_absorpt_correction_T_min 0.9196
_exptl_absorpt_correction_type multi-scan
_exptl_absorpt_process_details sadabs
_exptl_crystal_colour colorless
_exptl_crystal_density_diffrn 1.156
_exptl_crystal_density_method 'not measured'
_exptl_crystal_description block
_exptl_crystal_F_000 1080
_exptl_crystal_size_max 0.08
_exptl_crystal_size_mid 0.07
_exptl_crystal_size_min 0.07
_refine_diff_density_max 0.278
_refine_diff_density_min -0.204
_refine_diff_density_rms 0.042
_refine_ls_abs_structure_details 'Flack H D (1983), Acta Cryst. A39, 876-881'
_refine_ls_abs_structure_Flack -0.01(3)
_refine_ls_extinction_method none
_refine_ls_goodness_of_fit_ref 1.030
_refine_ls_hydrogen_treatment mixed
_refine_ls_matrix_type full
_refine_ls_number_parameters 329
_refine_ls_number_reflns 5578
_refine_ls_number_restraints 1
_refine_ls_restrained_S_all 1.030
_refine_ls_R_factor_all 0.1244
_refine_ls_R_factor_gt 0.0628
_refine_ls_shift/su_max 0.001
_refine_ls_shift/su_mean 0.000
_refine_ls_structure_factor_coef Fsqd
_refine_ls_weighting_details 'calc w=1/[\s^2^(Fo^2^)+(0.0448P)^2^+0.0000P] where P=(Fo^2^+2Fc^2^)/3'
_refine_ls_weighting_scheme calc
_refine_ls_wR_factor_gt 0.1208
_refine_ls_wR_factor_ref 0.1419
_reflns_number_gt 3122
_reflns_number_total 5578
_reflns_threshold_expression >2sigma(I)
_cod_data_source_file jo6b01371_si_001.cif
_cod_data_source_block exp_6727
_cod_depositor_comments
;
The following automatic conversions were performed:

data item '_symmetry_cell_setting' value 'Orthorhombic' was changed
to 'orthorhombic' in accordance with the
/home/saulius/struct/COD-crude-data/automatic-downloads/DataCite-retrospective/ACS/depositions/lib/dictionaries/cif_core.dic
dictionary named 'cif_core.dic' version 2.4.2 last updated on
2011-04-26.

Automatic conversion script
Id: cif_fix_values 6909 2019-04-08 15:41:33Z antanas 
;
_cod_original_sg_symbol_H-M P212121
_cod_database_code 4037054

loop_
_symmetry_equiv_pos_as_xyz
'x, y, z'
'-x+1/2, -y, z+1/2'
'x+1/2, -y+1/2, -z'
'-x, y+1/2, -z+1/2'

loop_
_atom_site_label
_atom_site_type_symbol
_atom_site_fract_x
_atom_site_fract_y
_atom_site_fract_z
_atom_site_U_iso_or_equiv
_atom_site_adp_type
_atom_site_occupancy
_atom_site_symmetry_multiplicity
_atom_site_calc_flag
_atom_site_refinement_flags
P1 P 0.36490(15) 0.49905(7) 0.64519(3) 0.0523(2) Uani 1 1 d .
O1 O 0.6045(4) 0.51267(15) 0.63159(8) 0.0606(7) Uani 1 1 d .
O2 O 0.2043(6) 0.2330(2) 0.65664(13) 0.1105(13) Uani 1 1 d .
O3 O 0.9902(8) 0.0030(3) 0.57847(19) 0.167(2) Uani 1 1 d .
C1 C 0.0671(7) 0.5570(3) 0.71129(14) 0.0642(11) Uani 1 1 d .
H1 H -0.0397 0.5223 0.6988 0.077 Uiso 1 1 calc R
C2 C 0.0123(8) 0.6027(3) 0.74919(15) 0.0745(13) Uani 1 1 d .
H2 H -0.1294 0.5976 0.7624 0.089 Uiso 1 1 calc R
C3 C 0.1665(9) 0.6553(3) 0.76714(15) 0.0768(13) Uani 1 1 d .
H3 H 0.1298 0.6857 0.7926 0.092 Uiso 1 1 calc R
C4 C 0.3754(9) 0.6634(3) 0.74767(14) 0.0749(13) Uani 1 1 d .
H4 H 0.4794 0.6998 0.7596 0.090 Uiso 1 1 calc R
C5 C 0.4304(7) 0.6171(3) 0.71031(14) 0.0632(12) Uani 1 1 d .
H5 H 0.5722 0.6229 0.6973 0.076 Uiso 1 1 calc R
C6 C 0.2800(6) 0.5626(2) 0.69186(12) 0.0497(9) Uani 1 1 d .
C7 C 0.5728(8) 0.4048(3) 0.73536(17) 0.0758(13) Uani 1 1 d .
H7 H 0.6841 0.4275 0.7172 0.091 Uiso 1 1 calc R
C8 C 0.6159(9) 0.3932(3) 0.78053(18) 0.0884(15) Uani 1 1 d .
H8 H 0.7518 0.4106 0.7929 0.106 Uiso 1 1 calc R
C9 C 0.4593(12) 0.3560(3) 0.80729(17) 0.0970(17) Uani 1 1 d .
H9 H 0.4907 0.3457 0.8376 0.116 Uiso 1 1 calc R
C10 C 0.2569(10) 0.3342(3) 0.78936(18) 0.0911(16) Uani 1 1 d .
H10 H 0.1488 0.3096 0.8076 0.109 Uiso 1 1 calc R
C11 C 0.2116(8) 0.3481(3) 0.74459(15) 0.0712(13) Uani 1 1 d .
H11 H 0.0718 0.3333 0.7330 0.085 Uiso 1 1 calc R
C12 C 0.3686(7) 0.3838(2) 0.71625(14) 0.0562(10) Uani 1 1 d .
C13 C 0.3224(7) 0.3944(2) 0.66620(12) 0.0560(10) Uani 1 1 d .
H13 H 0.1643 0.3801 0.6609 0.067 Uiso 1 1 calc R
C14 C 0.4689(7) 0.3353(2) 0.63851(14) 0.0664(11) Uani 1 1 d .
H14A H 0.4691 0.3524 0.6071 0.080 Uiso 1 1 calc R
H14B H 0.6229 0.3379 0.6495 0.080 Uiso 1 1 calc R
C15 C 0.3879(9) 0.2490(3) 0.64118(14) 0.0718(12) Uani 1 1 d .
C16 C 0.5413(9) 0.1828(3) 0.62475(15) 0.0716(13) Uani 1 1 d .
C17 C 0.4861(12) 0.1030(3) 0.63201(17) 0.111(2) Uani 1 1 d .
H17 H 0.3519 0.0892 0.6463 0.133 Uiso 1 1 calc R
C18 C 0.6412(14) 0.0406(3) 0.61693(18) 0.1040(19) Uani 1 1 d .
H18 H 0.6111 -0.0140 0.6222 0.125 Uiso 1 1 calc RD
C19 C 0.8243(13) 0.0628(5) 0.5957(2) 0.117(2) Uani 1 1 d .
C20 C 0.8766(11) 0.1411(4) 0.5865(3) 0.141(3) Uani 1 1 d .
H20 H 1.0037 0.1543 0.5696 0.169 Uiso 1 1 calc R
C21 C 0.7381(9) 0.1998(3) 0.60260(19) 0.0963(18) Uani 1 1 d .
H21 H 0.7785 0.2538 0.5984 0.116 Uiso 1 1 calc R
C22 C 0.9448(16) -0.0739(4) 0.5898(3) 0.190(4) Uani 1 1 d .
H22A H 1.0043 -0.0849 0.6194 0.286 Uiso 1 1 calc R
H22B H 1.0129 -0.1099 0.5682 0.286 Uiso 1 1 calc R
H22C H 0.7845 -0.0820 0.5899 0.286 Uiso 1 1 calc RD
C23 C -0.1004(12) 0.3718(4) 0.50781(19) 0.163(3) Uani 1 1 d .
H23A H -0.2219 0.3795 0.4868 0.245 Uiso 1 1 calc R
H23B H -0.1361 0.3277 0.5278 0.245 Uiso 1 1 calc R
H23C H 0.0353 0.3594 0.4915 0.245 Uiso 1 1 calc R
C24 C -0.0657(10) 0.4503(4) 0.53568(18) 0.1026(19) Uani 1 1 d .
H24 H -0.2068 0.4630 0.5514 0.123 Uiso 1 1 calc R
C25 C -0.0040(11) 0.5223(3) 0.50529(19) 0.118(2) Uani 1 1 d .
H25A H 0.1325 0.5100 0.4886 0.142 Uiso 1 1 calc R
H25B H -0.1241 0.5317 0.4836 0.142 Uiso 1 1 calc R
C26 C 0.0315(10) 0.5975(3) 0.53318(18) 0.1047(19) Uani 1 1 d .
H26A H -0.1084 0.6113 0.5484 0.126 Uiso 1 1 calc R
H26B H 0.0701 0.6423 0.5133 0.126 Uiso 1 1 calc R
C27 C 0.2189(7) 0.5875(3) 0.56880(14) 0.0669(12) Uani 1 1 d .
H27 H 0.3554 0.5719 0.5523 0.080 Uiso 1 1 calc R
C28 C 0.1579(6) 0.5149(2) 0.59971(12) 0.0590(10) Uani 1 1 d .
H28 H 0.0138 0.5279 0.6142 0.071 Uiso 1 1 calc R
C29 C 0.1198(8) 0.4384(3) 0.57107(14) 0.0769(13) Uani 1 1 d .
H29A H 0.2593 0.4241 0.5559 0.092 Uiso 1 1 calc R
H29B H 0.0788 0.3936 0.5908 0.092 Uiso 1 1 calc R
C30 C 0.2743(8) 0.6676(3) 0.59357(15) 0.0739(13) Uani 1 1 d .
H30 H 0.3834 0.6547 0.6174 0.089 Uiso 1 1 calc R
C31 C 0.0702(9) 0.7073(3) 0.61644(17) 0.1029(19) Uani 1 1 d .
H31A H 0.1198 0.7520 0.6348 0.154 Uiso 1 1 calc R
H31B H -0.0049 0.6681 0.6351 0.154 Uiso 1 1 calc R
H31C H -0.0322 0.7268 0.5937 0.154 Uiso 1 1 calc R
C32 C 0.3886(9) 0.7294(3) 0.56125(17) 0.1007(17) Uani 1 1 d .
H32A H 0.5217 0.7054 0.5484 0.151 Uiso 1 1 calc R
H32B H 0.4292 0.7773 0.5779 0.151 Uiso 1 1 calc R
H32C H 0.2858 0.7436 0.5375 0.151 Uiso 1 1 calc R

loop_
_atom_site_aniso_label
_atom_site_aniso_U_11
_atom_site_aniso_U_22
_atom_site_aniso_U_33
_atom_site_aniso_U_23
_atom_site_aniso_U_13
_atom_site_aniso_U_12
P1 0.0451(5) 0.0557(5) 0.0560(5) -0.0004(6) 0.0056(5) 0.0005(6)
O1 0.0427(13) 0.0654(18) 0.0737(17) 0.0023(14) 0.0124(12) 0.0045(14)
O2 0.111(3) 0.081(2) 0.140(3) -0.034(2) 0.054(3) -0.036(2)
O3 0.140(4) 0.115(3) 0.246(6) -0.024(4) 0.050(4) 0.018(4)
C1 0.049(2) 0.076(3) 0.068(3) -0.005(2) 0.007(2) -0.003(2)
C2 0.057(3) 0.098(4) 0.069(3) -0.004(3) 0.012(2) 0.005(3)
C3 0.080(4) 0.086(4) 0.064(3) -0.013(2) -0.002(3) 0.011(3)
C4 0.073(3) 0.077(3) 0.075(3) -0.014(2) -0.010(3) -0.004(3)
C5 0.055(3) 0.071(3) 0.064(3) -0.003(2) -0.001(2) -0.006(2)
C6 0.047(2) 0.050(2) 0.052(2) 0.0009(18) 0.0003(18) 0.0007(19)
C7 0.068(3) 0.076(3) 0.084(3) 0.008(3) 0.001(3) -0.002(3)
C8 0.085(4) 0.092(4) 0.088(4) 0.005(3) -0.018(3) 0.011(3)
C9 0.127(5) 0.102(4) 0.062(3) 0.001(3) 0.003(3) 0.026(4)
C10 0.095(4) 0.102(4) 0.076(4) 0.012(3) 0.024(3) 0.008(3)
C11 0.066(3) 0.076(3) 0.072(3) -0.003(2) 0.017(2) 0.002(3)
C12 0.059(3) 0.046(2) 0.064(2) -0.0001(18) 0.005(2) 0.004(2)
C13 0.050(2) 0.056(2) 0.062(2) -0.0037(19) 0.0106(19) -0.005(2)
C14 0.064(3) 0.060(3) 0.075(3) -0.005(2) 0.014(2) 0.002(2)
C15 0.094(4) 0.058(3) 0.063(3) -0.010(2) 0.007(3) -0.009(3)
C16 0.103(4) 0.054(3) 0.057(3) -0.002(2) -0.005(3) -0.001(3)
C17 0.180(6) 0.067(3) 0.085(4) 0.003(3) 0.012(4) -0.003(4)
C18 0.170(6) 0.051(3) 0.091(4) 0.008(3) -0.003(4) -0.002(4)
C19 0.119(6) 0.112(6) 0.121(5) -0.003(4) -0.010(5) 0.041(5)
C20 0.119(5) 0.083(4) 0.221(8) -0.034(5) 0.028(6) 0.013(5)
C21 0.080(4) 0.069(3) 0.140(5) -0.022(3) 0.008(4) 0.018(3)
C22 0.283(10) 0.082(5) 0.206(8) 0.047(5) 0.026(8) 0.005(6)
C23 0.232(8) 0.172(7) 0.086(4) -0.014(4) -0.042(5) -0.080(6)
C24 0.103(5) 0.134(5) 0.070(3) -0.015(3) -0.014(3) -0.032(4)
C25 0.150(5) 0.133(5) 0.072(3) -0.004(4) -0.036(4) -0.006(4)
C26 0.123(5) 0.114(5) 0.077(3) 0.006(3) -0.033(3) 0.019(4)
C27 0.071(3) 0.074(3) 0.056(3) 0.004(2) 0.007(2) 0.017(2)
C28 0.049(2) 0.075(3) 0.054(2) -0.003(2) 0.0028(18) 0.007(2)
C29 0.086(3) 0.085(3) 0.060(3) -0.007(2) 0.002(3) -0.014(3)
C30 0.080(3) 0.067(3) 0.075(3) 0.011(2) 0.002(3) 0.006(3)
C31 0.120(5) 0.084(4) 0.105(4) -0.002(3) 0.017(4) 0.030(3)
C32 0.115(4) 0.081(3) 0.106(4) 0.021(3) 0.006(4) 0.000(3)

loop_
_atom_type_symbol
_atom_type_description
_atom_type_scat_dispersion_real
_atom_type_scat_dispersion_imag
_atom_type_scat_source
C C 0.0181 0.0091 'International Tables Vol C Tables 4.2.6.8 and 6.1.1.4'
H H 0.0000 0.0000 'International Tables Vol C Tables 4.2.6.8 and 6.1.1.4'
O O 0.0492 0.0322 'International Tables Vol C Tables 4.2.6.8 and 6.1.1.4'
P P 0.2955 0.4335 'International Tables Vol C Tables 4.2.6.8 and 6.1.1.4'

loop_
_geom_angle_atom_site_label_1
_geom_angle_atom_site_label_2
_geom_angle_atom_site_label_3
_geom_angle
O1 P1 C6 112.62(17)
O1 P1 C28 114.66(16)
C6 P1 C28 106.91(17)
O1 P1 C13 111.09(17)
C6 P1 C13 104.20(18)
C28 P1 C13 106.66(19)
C22 O3 C19 114.2(6)
C2 C1 C6 120.7(4)
C3 C2 C1 120.0(4)
C2 C3 C4 120.2(4)
C3 C4 C5 119.7(4)
C6 C5 C4 121.5(4)
C5 C6 C1 117.9(4)
C5 C6 P1 120.0(3)
C1 C6 P1 122.1(3)
C8 C7 C12 121.8(5)
C9 C8 C7 119.9(5)
C10 C9 C8 119.6(5)
C9 C10 C11 120.3(5)
C10 C11 C12 121.6(5)
C7 C12 C11 116.7(4)
C7 C12 C13 122.0(4)
C11 C12 C13 121.3(4)
C12 C13 C14 110.1(3)
C12 C13 P1 114.3(3)
C14 C13 P1 109.5(3)
C15 C14 C13 112.9(3)
O2 C15 C14 120.9(4)
O2 C15 C16 120.7(4)
C14 C15 C16 118.4(4)
C21 C16 C17 118.4(5)
C21 C16 C15 121.6(4)
C17 C16 C15 120.0(5)
C16 C17 C18 118.6(6)
C19 C18 C17 118.5(6)
C18 C19 C20 123.6(7)
C18 C19 O3 122.0(7)
C20 C19 O3 114.4(7)
C19 C20 C21 118.0(7)
C20 C21 C16 122.7(6)
C29 C24 C25 109.2(4)
C29 C24 C23 110.6(5)
C25 C24 C23 111.5(5)
C26 C25 C24 110.4(5)
C25 C26 C27 112.8(4)
C26 C27 C30 112.7(4)
C26 C27 C28 108.5(4)
C30 C27 C28 115.5(3)
C29 C28 C27 110.1(3)
C29 C28 P1 112.7(3)
C27 C28 P1 112.6(3)
C24 C29 C28 112.2(4)
C31 C30 C27 113.9(4)
C31 C30 C32 109.7(4)
C27 C30 C32 111.2(4)

loop_
_geom_bond_atom_site_label_1
_geom_bond_atom_site_label_2
_geom_bond_distance
P1 O1 1.494(2)
P1 C6 1.803(4)
P1 C28 1.839(4)
P1 C13 1.848(4)
O2 C15 1.210(5)
O3 C22 1.336(7)
O3 C19 1.483(7)
C1 C2 1.389(6)
C1 C6 1.390(5)
C2 C3 1.367(6)
C3 C4 1.373(6)
C4 C5 1.381(5)
C5 C6 1.379(5)
C7 C8 1.373(6)
C7 C12 1.381(6)
C8 C9 1.365(7)
C9 C10 1.361(7)
C10 C11 1.370(6)
C11 C12 1.383(5)
C12 C13 1.515(5)
C13 C14 1.541(5)
C14 C15 1.502(5)
C15 C16 1.500(6)
C16 C21 1.367(6)
C16 C17 1.371(6)
C17 C18 1.449(7)
C18 C19 1.307(8)
C19 C20 1.354(8)
C20 C21 1.354(7)
C23 C24 1.547(7)
C24 C29 1.531(6)
C24 C25 1.532(7)
C25 C26 1.503(6)
C26 C27 1.540(6)
C27 C30 1.544(6)
C27 C28 1.548(5)
C28 C29 1.535(5)
C30 C31 1.533(6)
C30 C32 1.551(6)
